data_4000606
loop_
_publ_author_name
'Hiskey, Michael A.'
'Hammerl, Anton'
'Holl, Gerhard '
'Klap\"otke, Thomas M.'
'Polborn, Kurt'
'Stierstorfer, J\"org'
'Weigand, Jan J.'

_publ_section_title
;
Azidoformamidinium and Guanidinium
5,5'-Azotetrazolate Salts
;
_journal_name_full 'Chemistry of Materials'
_journal_paper_doi 10.1021/cm050684f
_journal_year 2005
_chemical_formula_sum 'C4 H16 N18 O'
_chemical_formula_weight 332.35
_chemical_name_common 'Diaminoguanidinium azotetrazolate monohydrate'
_space_group_IT_number 15
_symmetry_cell_setting monoclinic
_symmetry_space_group_name_Hall '-C 2yc'
_symmetry_space_group_name_H-M 'C 1 2/c 1'
_cell_angle_alpha 90.00
_cell_angle_beta 108.14(3)
_cell_angle_gamma 90.00
_cell_formula_units_Z 4
_cell_length_a 19.421(4)
_cell_length_b 3.7296(7)
_cell_length_c 20.570(4)
_cell_measurement_temperature 200(2)
_cell_volume 1415.9(5)
_diffrn_ambient_temperature 200(2)
_exptl_crystal_density_diffrn 1.559
_cod_original_sg_symbol_H-M 'C 2/c'
_cod_database_code 4000606

loop_
_symmetry_equiv_pos_as_xyz
'x, y, z'
'-x, y, -z+1/2'
'x+1/2, y+1/2, z'
'-x+1/2, y+1/2, -z+1/2'
'-x, -y, -z'
'x, -y, z-1/2'
'-x+1/2, -y+1/2, -z'
'x+1/2, -y+1/2, z-1/2'

loop_
_atom_site_label
_atom_site_type_symbol
_atom_site_fract_x
_atom_site_fract_y
_atom_site_fract_z
_atom_site_U_iso_or_equiv
_atom_site_adp_type
_atom_site_occupancy
_atom_site_symmetry_multiplicity
_atom_site_calc_flag
_atom_site_refinement_flags
_atom_site_disorder_assembly
_atom_site_disorder_group
C2 C 0.39493(10) 0.3474(5) 0.37952(9) 0.0301(5) Uani 1 1 d . . .
C1 C 0.20021(11) 0.8873(6) 0.41756(10) 0.0399(6) Uani 1 1 d . . .
N6 N 0.39476(11) 0.3160(5) 0.44380(8) 0.0363(5) Uani 1 1 d . . .
N7 N 0.34087(9) 0.4932(5) 0.33179(9) 0.0381(5) Uani 1 1 d . . .
N8 N 0.45369(8) 0.2381(4) 0.36392(8) 0.0333(4) Uani 1 1 d . . .
N9 N 0.50915(9) 0.0547(5) 0.41408(9) 0.0345(4) Uani 1 1 d . . .
N2 N 0.13724(10) 1.0550(5) 0.40591(9) 0.0420(5) Uani 1 1 d . . .
N3 N 0.11565(9) 1.1109(5) 0.33882(8) 0.0376(5) Uani 1 1 d . . .
N4 N 0.16414(9) 0.9827(5) 0.31270(8) 0.0387(5) Uani 1 1 d . . .
N5 N 0.21859(9) 0.8395(5) 0.36179(9) 0.0431(5) Uani 1 1 d . . .
N1 N 0.2797(7) 0.661(2) 0.5082(9) 0.026(3) Uani 0.40(3) 1 d P . 1
N1A N 0.2580(5) 0.7237(16) 0.4733(7) 0.033(2) Uani 0.60(3) 1 d P . 2
O1 O 0.0000 1.5130(5) 0.2500 0.0333(5) Uani 1 2 d S . .
H9A H 0.4871(13) 0.171(8) 0.5996(11) 0.056(7) Uiso 1 1 d . . .
H9B H 0.4481(13) -0.162(6) 0.5814(10) 0.044(6) Uiso 1 1 d . . .
H8 H 0.4542(12) 0.211(6) 0.3210(11) 0.043(6) Uiso 1 1 d . . .
H6B H 0.4336(11) 0.217(6) 0.4749(10) 0.032(5) Uiso 1 1 d . . .
H6A H 0.3600(13) 0.402(6) 0.4528(10) 0.041(6) Uiso 1 1 d . . .
H7A H 0.3026(13) 0.569(6) 0.3410(10) 0.046(6) Uiso 1 1 d . . .
H7B H 0.3397(12) 0.494(6) 0.2882(12) 0.054(7) Uiso 1 1 d . . .
H1 H 0.0374(16) 1.355(9) 0.2780(13) 0.087(9) Uiso 1 1 d . . .

loop_
_atom_site_aniso_label
_atom_site_aniso_U_11
_atom_site_aniso_U_22
_atom_site_aniso_U_33
_atom_site_aniso_U_23
_atom_site_aniso_U_13
_atom_site_aniso_U_12
C2 0.0318(10) 0.0287(10) 0.0318(10) -0.0040(8) 0.0130(9) -0.0035(8)
C1 0.0431(13) 0.0352(12) 0.0334(11) 0.0058(9) 0.0001(10) -0.0122(10)
N6 0.0344(10) 0.0467(12) 0.0319(10) 0.0003(8) 0.0164(9) 0.0067(9)
N7 0.0349(10) 0.0501(12) 0.0328(10) 0.0017(8) 0.0155(9) 0.0075(9)
N8 0.0326(9) 0.0413(11) 0.0293(9) -0.0010(7) 0.0143(7) 0.0032(8)
N9 0.0306(9) 0.0342(11) 0.0407(9) 0.0023(8) 0.0142(8) 0.0018(8)
N2 0.0502(11) 0.0418(11) 0.0406(10) -0.0077(8) 0.0238(8) -0.0112(9)
N3 0.0301(9) 0.0393(10) 0.0418(10) 0.0012(8) 0.0086(8) 0.0008(7)
N4 0.0436(10) 0.0438(11) 0.0316(9) -0.0004(7) 0.0161(8) -0.0018(9)
N5 0.0292(9) 0.0406(11) 0.0582(11) -0.0003(9) 0.0115(9) 0.0026(8)
N1 0.028(4) 0.026(3) 0.024(6) 0.000(3) 0.009(4) 0.003(3)
N1A 0.034(3) 0.032(2) 0.034(5) -0.003(2) 0.013(3) -0.0025(19)
O1 0.0313(10) 0.0394(12) 0.0290(10) 0.000 0.0092(8) 0.000

loop_
_geom_bond_atom_site_label_1
_geom_bond_atom_site_label_2
_geom_bond_distance
_geom_bond_site_symmetry_2
_geom_bond_publ_flag
C2 N7 1.311(3) . ?
C2 N6 1.328(2) . ?
C2 N8 1.342(3) . ?
C1 N5 1.315(3) . ?
C1 N2 1.327(3) . ?
C1 N1 1.464(18) 7_566 ?
C1 N1A 1.464(14) . ?
N6 H6B 0.90(2) . ?
N6 H6A 0.82(3) . ?
N7 H7A 0.87(3) . ?
N7 H7B 0.89(2) . ?
N8 N9 1.414(2) . ?
N8 H8 0.89(2) . ?
N2 N3 1.328(2) . ?
N3 N4 1.311(2) . ?
N4 N5 1.326(2) . ?
N1 N1 1.28(3) 7_566 ?
N1 C1 1.464(18) 7_566 ?
N1A N1A 1.25(2) 7_566 ?
O1 H1 0.97(3) . ?
